data_7716344
loop_
_publ_author_name
'Robb, Matthew G.'
'Chong, Shen V.'
'Brooker, Sally'

_publ_section_title
;
 Iron(II) spin crossover complexes of tetradentate Schiff-bases: tuning
 <i>T</i><sub>1/2</sub> by choice of formyl-heterocycle component.
;
_journal_issue 26
_journal_name_full 'Dalton transactions (Cambridge, England : 2003)'
_journal_page_first 10974
_journal_page_last 10981
_journal_paper_doi 10.1039/d4dt00884g
_journal_volume 53
_journal_year 2024
_chemical_formula_moiety 'C17 H14 Br2 Fe N6 S2'
_chemical_formula_sum 'C17 H14 Br2 Fe N6 S2'
_chemical_formula_weight 582.13
_chemical_name_common '[Fe(II) (LBrpyridine) (NCS)2]'
_chemical_name_systematic 'iron(II) thiocyanate complex of tetradentate Schiff base ligand'
_space_group_crystal_system monoclinic
_space_group_IT_number 4
_space_group_name_Hall 'P 2yb'
_space_group_name_H-M_alt 'P 1 21 1'
_atom_sites_solution_hydrogens geom
_atom_sites_solution_primary dual
_audit_creation_date 2024-03-10
_audit_creation_method
;
Olex2 1.5
(compiled 2024.02.16 svn.r378c4104 for OlexSys, GUI svn.r6928)
;
_audit_update_record
;
2024-03-21 deposited with the CCDC.	2024-06-05 downloaded from the CCDC.
;
_cell_angle_alpha 90
_cell_angle_beta 111.088(5)
_cell_angle_gamma 90
_cell_formula_units_Z 4
_cell_length_a 9.0299(4)
_cell_length_b 24.7177(9)
_cell_length_c 10.4288(4)
_cell_measurement_reflns_used 4316
_cell_measurement_temperature 279.99(11)
_cell_measurement_theta_max 72.5540
_cell_measurement_theta_min 3.5390
_cell_volume 2171.80(17)
_computing_cell_refinement 'CrysAlisPro 1.171.40.67a (Rigaku OD, 2019)'
_computing_data_collection 'CrysAlisPro 1.171.40.67a (Rigaku OD, 2019)'
_computing_data_reduction 'CrysAlisPro 1.171.40.67a (Rigaku OD, 2019)'
_computing_molecular_graphics 'Olex2 1.5 (Dolomanov et al., 2009)'
_computing_publication_material 'Olex2 1.5 (Dolomanov et al., 2009)'
_computing_structure_refinement 'SHELXL 2016/6 (Sheldrick, 2015)'
_computing_structure_solution 'SHELXT 2014/5 (Sheldrick, 2014)'
_diffrn_ambient_environment air
_diffrn_ambient_temperature 279.99(11)
_diffrn_detector 'CCD plate'
_diffrn_detector_area_resol_mean 5.1725
_diffrn_detector_type Atlas
_diffrn_measured_fraction_theta_full 0.999
_diffrn_measured_fraction_theta_max 0.972
_diffrn_measurement_details
;
List of Runs (angles in degrees, time in seconds):

  # Type    Start    End  Width  t~exp~   \w     \q     \k     \f   Frames
#--------------------------------------------------------------------------
  1  \w   -117.00 -18.00   1.00    1.33    --  -42.29 -38.00-150.00   99
  2  \w     27.00  94.00   1.00    1.33    --   42.29-125.00  60.00   67
  3  \w      6.00  33.00   1.00    1.33    --   42.29 -99.00-180.00   27
  4  \w     40.00  67.00   1.00    1.33    --   42.29-125.00 -90.00   27
  5  \w     29.00  60.00   1.00    5.32    --  104.32 -30.00-120.00   31
  6  \w     92.00 177.00   1.00    5.32    --  104.32  45.00-180.00   85
  7  \w    135.00 163.00   1.00    5.32    --  104.32  77.00-120.00   28
  8  \w     85.00 175.00   1.00    5.32    --  104.32  45.00 -90.00   90
  9  \w    121.00 162.00   1.00    5.32    --  104.32  77.00-150.00   41
 10  \w     35.00 132.00   1.00    5.32    --  104.32 -61.00  30.00   97
 11  \w    107.00 165.00   1.00    5.32    --  104.32  77.00 120.00   58
;
_diffrn_measurement_device 'four-circle diffractometer'
_diffrn_measurement_device_type 'SuperNova, Dual, Cu at home/near, Atlas'
_diffrn_measurement_method '\w scans'
_diffrn_orient_matrix_type 'CrysAlisPro convention (1999,Acta A55,543-557)'
_diffrn_orient_matrix_UB_11 0.0694706000
_diffrn_orient_matrix_UB_12 -0.0109563000
_diffrn_orient_matrix_UB_13 0.1557771000
_diffrn_orient_matrix_UB_21 -0.0736333000
_diffrn_orient_matrix_UB_22 0.0531184000
_diffrn_orient_matrix_UB_23 0.0263145000
_diffrn_orient_matrix_UB_31 -0.1523019000
_diffrn_orient_matrix_UB_32 -0.0307126000
_diffrn_orient_matrix_UB_33 -0.0100871000
_diffrn_radiation_monochromator mirror
_diffrn_radiation_probe x-ray
_diffrn_radiation_type 'Cu K\a'
_diffrn_radiation_wavelength 1.54184
_diffrn_reflns_av_R_equivalents 0.0466
_diffrn_reflns_av_unetI/netI 0.0662
_diffrn_reflns_Laue_measured_fraction_full 0.999
_diffrn_reflns_Laue_measured_fraction_max 0.972
_diffrn_reflns_limit_h_max 7
_diffrn_reflns_limit_h_min -11
_diffrn_reflns_limit_k_max 29
_diffrn_reflns_limit_k_min -30
_diffrn_reflns_limit_l_max 12
_diffrn_reflns_limit_l_min -7
_diffrn_reflns_number 8940
_diffrn_reflns_point_group_measured_fraction_full 0.999
_diffrn_reflns_point_group_measured_fraction_max 0.973
_diffrn_reflns_theta_full 67.684
_diffrn_reflns_theta_max 72.665
_diffrn_reflns_theta_min 3.576
_diffrn_source 'micro-focus sealed X-ray tube'
_diffrn_source_type 'SuperNova (Cu) X-ray Source'
_exptl_absorpt_coefficient_mu 11.809
_exptl_absorpt_correction_T_max 1.00000
_exptl_absorpt_correction_T_min 0.51823
_exptl_absorpt_correction_type multi-scan
_exptl_absorpt_process_details
;
CrysAlisPro 1.171.40.67a (Rigaku Oxford Diffraction, 2019)
Empirical absorption correction using spherical harmonics,
 implemented in SCALE3 ABSPACK scaling algorithm.
;
_exptl_crystal_colour 'clear dark blue'
_exptl_crystal_colour_lustre clear
_exptl_crystal_colour_modifier dark
_exptl_crystal_colour_primary blue
_exptl_crystal_density_diffrn 1.780
_exptl_crystal_description needle
_exptl_crystal_F_000 1144
_exptl_crystal_preparation 'Magnetic properties'
_exptl_crystal_recrystallization_method
'Re-crystallisation from solvent: Crystallised from methanol reaction solution on standing'
_exptl_crystal_size_max 0.202
_exptl_crystal_size_mid 0.095
_exptl_crystal_size_min 0.045
_refine_diff_density_max 3.039
_refine_diff_density_min -0.800
_refine_diff_density_rms 0.219
_refine_ls_abs_structure_details
;
 Refined as an inversion twin.
;
_refine_ls_abs_structure_Flack 0.496(13)
_refine_ls_extinction_method none
_refine_ls_goodness_of_fit_ref 1.040
_refine_ls_hydrogen_treatment constr
_refine_ls_matrix_type full
_refine_ls_number_parameters 506
_refine_ls_number_reflns 6330
_refine_ls_number_restraints 55
_refine_ls_restrained_S_all 1.037
_refine_ls_R_factor_all 0.0844
_refine_ls_R_factor_gt 0.0756
_refine_ls_shift/su_max 0.001
_refine_ls_shift/su_mean 0.000
_refine_ls_structure_factor_coef Fsqd
_refine_ls_weighting_details 'w=1/[\s^2^(Fo^2^)+(0.1479P)^2^+0.5122P] where P=(Fo^2^+2Fc^2^)/3'
_refine_ls_weighting_scheme calc
_refine_ls_wR_factor_gt 0.1915
_refine_ls_wR_factor_ref 0.2100
_reflns_Friedel_coverage 0.953
_reflns_Friedel_fraction_full 0.999
_reflns_Friedel_fraction_max 0.973
_reflns_number_gt 5575
_reflns_number_total 6330
_reflns_threshold_expression 'I > 2\s(I)'
_cod_data_source_file d4dt00884g2.cif
_cod_data_source_block mgr496_280k
_cod_depositor_comments 'Adding full bibliography for 7716343--7716348.cif.'
_cod_original_cell_volume 2171.80(16)
_cod_database_code 7716344
_shelx_shelxl_version_number 2016/6
_chemical_oxdiff_formula CHNFeBrS
_shelx_space_group_comment
;
The symmetry employed for this shelxl refinement is uniquely defined
by the following loop, which should always be used as a source of
symmetry information in preference to the above space-group names.
They are only intended as comments.
;
_olex2_refinement_description
;
1. Twinned data refinement
 Scales: 0.504(13)
 0.496(13)
2. Fixed Uiso
 At 1.2 times of:
  All C(H) groups, All C(H,H) groups
3. Rigid bond restraints
 C13, C12, C11, N4, C15, C14
 with sigma for 1-2 distances of 0.01 and sigma for 1-3 distances of 0.01
4. Uiso/Uaniso restraints and constraints
C13 \\sim C12 \\sim C11 \\sim N4 \\sim C15 \\sim C14: within 2A with sigma of
0.04 and sigma for terminal atoms of 0.08 within 2A
Uanis(C13) \\sim Ueq: with sigma of 0.1 and sigma for terminal atoms of 0.2
5.a Secondary CH2 refined with riding coordinates:
 C7(H7A,H7B), C27(H27A,H27B), C8(H8A,H8B), C9(H9A,H9B), C29(H29A,H29B),
 C28(H28A,H28B)
5.b Aromatic/amide H refined with riding coordinates:
 C15(H15), C1(H1), C10(H10), C35(H35), C26(H26), C12(H12), C23(H23), C24(H24),
 C13(H13), C6(H6), C33(H33), C30(H30), C32(H32), C21(H21), C4(H4), C3(H3)
;
_olex2_submission_special_instructions 'No special instructions were received'
_oxdiff_exptl_absorpt_empirical_details
;
Empirical correction (ABSPACK) includes:
- Absorption correction using spherical harmonics
- Frame scaling
;
_oxdiff_exptl_absorpt_empirical_full_max 1.595
_oxdiff_exptl_absorpt_empirical_full_min 0.704

loop_
_space_group_symop_operation_xyz
'x, y, z'
'-x, y+1/2, -z'

loop_
_atom_site_label
_atom_site_type_symbol
_atom_site_fract_x
_atom_site_fract_y
_atom_site_fract_z
_atom_site_U_iso_or_equiv
_atom_site_adp_type
_atom_site_occupancy
_atom_site_site_symmetry_order
_atom_site_calc_flag
_atom_site_refinement_flags_posn
_atom_site_refinement_flags_adp
_atom_site_refinement_flags_occupancy
_atom_site_disorder_assembly
_atom_site_disorder_group
Br1 Br 0.5410(2) 0.69613(7) 1.21627(15) 0.0545(4) Uani 1 1 d . . . . .
Br4 Br 0.9925(2) 0.30216(7) 1.60765(17) 0.0574(4) Uani 1 1 d . . . . .
Br2 Br 1.08248(18) 0.56484(7) 0.97379(17) 0.0561(4) Uani 1 1 d . . . . .
Br3 Br 1.5471(2) 0.44022(8) 1.35416(19) 0.0659(5) Uani 1 1 d . . . . .
Fe2 Fe 0.8611(2) 0.38307(9) 1.0261(2) 0.0359(4) Uani 1 1 d . . . . .
Fe1 Fe 0.4041(2) 0.61686(9) 0.6338(2) 0.0363(4) Uani 1 1 d . . . . .
S4 S 0.7394(5) 0.56077(16) 1.1596(4) 0.0562(9) Uani 1 1 d . . . . .
S1 S 0.7270(6) 0.7577(3) 0.5606(8) 0.0870(18) Uani 1 1 d . . . . .
S2 S 0.1654(9) 0.4452(3) 0.5364(7) 0.094(2) Uani 1 1 d . . . . .
S3 S 1.1857(6) 0.2418(3) 0.9532(8) 0.091(2) Uani 1 1 d . . . . .
N2 N 0.1660(13) 0.6470(5) 0.5404(11) 0.039(2) Uani 1 1 d . . . . .
N24 N 0.8102(14) 0.3443(4) 1.2013(13) 0.039(2) Uani 1 1 d . . . . .
N4 N 0.6445(12) 0.5821(5) 0.6763(10) 0.035(2) Uani 1 1 d . U . . .
N22 N 0.8552(14) 0.4091(5) 0.8268(11) 0.042(2) Uani 1 1 d . . . . .
N21 N 1.1064(13) 0.4151(5) 1.0647(12) 0.039(2) Uani 1 1 d . . . . .
N1 N 0.3540(14) 0.6528(5) 0.8104(12) 0.041(2) Uani 1 1 d . . . . .
N23 N 0.6204(12) 0.3543(5) 0.9347(14) 0.043(3) Uani 1 1 d . . . . .
C11 C 0.6748(15) 0.5715(5) 0.5626(12) 0.034(2) Uani 1 1 d . U . . .
C2 C 0.4032(18) 0.6873(6) 1.0312(16) 0.050(4) Uani 1 1 d . . . . .
C15 C 0.7649(16) 0.5787(6) 0.7958(13) 0.041(3) Uani 1 1 d . U . . .
H15 H 0.746903 0.585229 0.876819 0.049 Uiso 1 1 calc R U . . .
C1 C 0.4483(16) 0.6574(6) 0.9390(13) 0.040(3) Uani 1 1 d . . . . .
H1 H 0.546710 0.640359 0.968716 0.048 Uiso 1 1 calc R U . . .
C31 C 0.6577(16) 0.3244(6) 1.1596(16) 0.042(3) Uani 1 1 d . . . . .
N5 N 0.5205(15) 0.6894(5) 0.6183(14) 0.047(3) Uani 1 1 d . . . . .
N3 N 0.4021(14) 0.5931(6) 0.4341(11) 0.045(3) Uani 1 1 d . . . . .
C7 C 0.0664(18) 0.6427(9) 0.3950(15) 0.059(4) Uani 1 1 d . . . . .
H7A H -0.011676 0.671591 0.371273 0.071 Uiso 1 1 calc R U . . .
H7B H 0.009947 0.608533 0.378955 0.071 Uiso 1 1 calc R U . . .
N26 N 0.8020(15) 0.4585(5) 1.0808(15) 0.050(3) Uani 1 1 d . . . . .
C10 C 0.5374(16) 0.5781(5) 0.4338(13) 0.037(3) Uani 1 1 d . . . . .
H10 H 0.549481 0.571217 0.350380 0.045 Uiso 1 1 calc R U . . .
N25 N 0.9724(17) 0.3104(5) 1.0056(16) 0.053(3) Uani 1 1 d . . . . .
C25 C 1.1268(14) 0.4255(5) 0.9461(13) 0.035(3) Uani 1 1 d . . . . .
C34 C 0.8476(18) 0.3123(5) 1.4242(15) 0.043(3) Uani 1 1 d . . . . .
C35 C 0.9030(15) 0.3390(6) 1.3327(15) 0.039(3) Uani 1 1 d . . . . .
H35 H 1.005321 0.353103 1.363468 0.047 Uiso 1 1 calc R U . . .
C26 C 0.9879(15) 0.4210(6) 0.8198(13) 0.037(3) Uani 1 1 d . . . . .
H26 H 0.997268 0.426879 0.734987 0.045 Uiso 1 1 calc R U . . .
C12 C 0.8176(17) 0.5576(6) 0.5602(15) 0.044(3) Uani 1 1 d . U . . .
H12 H 0.831523 0.549854 0.478025 0.053 Uiso 1 1 calc R U . . .
C23 C 1.4029(18) 0.4453(7) 1.0656(16) 0.050(3) Uani 1 1 d . . . . .
H23 H 1.503595 0.454091 1.066788 0.060 Uiso 1 1 calc R U . . .
C24 C 1.2720(17) 0.4417(7) 0.9420(15) 0.046(3) Uani 1 1 d . . . . .
H24 H 1.282466 0.449970 0.858704 0.055 Uiso 1 1 calc R U . . .
C14 C 0.9174(15) 0.5655(5) 0.8023(14) 0.038(2) Uani 1 1 d . U . . .
C13 C 0.9575(18) 0.5550(7) 0.699(2) 0.056(4) Uani 1 1 d . U . . .
H13 H 1.060867 0.546705 0.706626 0.067 Uiso 1 1 calc R U . . .
C16 C 0.6092(17) 0.7178(6) 0.5971(14) 0.045(3) Uani 1 1 d . . . . .
C22 C 1.3765(17) 0.4358(6) 1.1800(15) 0.045(3) Uani 1 1 d . . . . .
C6 C 0.1104(16) 0.6695(6) 0.6215(15) 0.042(3) Uani 1 1 d . . . . .
H6 H 0.007453 0.683114 0.587994 0.051 Uiso 1 1 calc R U . . .
C27 C 0.7179(19) 0.4058(8) 0.7008(15) 0.059(4) Uani 1 1 d . . . . .
H27A H 0.753679 0.404539 0.623587 0.070 Uiso 1 1 calc R U . . .
H27B H 0.654838 0.438301 0.691672 0.070 Uiso 1 1 calc R U . . .
C33 C 0.699(2) 0.2934(7) 1.3837(18) 0.055(4) Uani 1 1 d . . . . .
H33 H 0.662531 0.276579 1.446460 0.066 Uiso 1 1 calc R U . . .
C30 C 0.5647(17) 0.3296(6) 1.0138(17) 0.046(3) Uani 1 1 d . . . . .
H30 H 0.463574 0.314624 0.978270 0.055 Uiso 1 1 calc R U . . .
C8 C 0.164(2) 0.6463(7) 0.3039(15) 0.054(4) Uani 1 1 d . . . . .
H8A H 0.233822 0.677500 0.332274 0.065 Uiso 1 1 calc R U . . .
H8B H 0.093080 0.652724 0.210294 0.065 Uiso 1 1 calc R U . . .
C32 C 0.6022(17) 0.2988(7) 1.2501(18) 0.051(3) Uani 1 1 d . . . . .
H32 H 0.499247 0.285274 1.220354 0.061 Uiso 1 1 calc R U . . .
N6 N 0.3209(19) 0.5386(6) 0.656(2) 0.068(4) Uani 1 1 d . . . . .
C36 C 1.0598(18) 0.2828(6) 0.9835(16) 0.046(3) Uani 1 1 d . . . . .
C21 C 1.2266(14) 0.4196(6) 1.1815(13) 0.038(3) Uani 1 1 d . . . . .
H21 H 1.213464 0.412364 1.264282 0.046 Uiso 1 1 calc R U . . .
C5 C 0.2048(16) 0.6746(6) 0.7663(14) 0.037(3) Uani 1 1 d . . . . .
C37 C 0.7774(15) 0.5008(6) 1.1174(15) 0.042(3) Uani 1 1 d . . . . .
C4 C 0.1484(16) 0.7019(6) 0.8572(16) 0.046(3) Uani 1 1 d . . . . .
H4 H 0.045842 0.715792 0.827106 0.055 Uiso 1 1 calc R U . . .
C3 C 0.2501(18) 0.7077(6) 0.9951(14) 0.044(3) Uani 1 1 d . . . . .
H3 H 0.216199 0.724573 1.059419 0.052 Uiso 1 1 calc R U . . .
C9 C 0.2659(17) 0.5968(7) 0.3044(13) 0.049(3) Uani 1 1 d . . . . .
H9A H 0.201766 0.564376 0.291972 0.059 Uiso 1 1 calc R U . . .
H9B H 0.303509 0.599264 0.228433 0.059 Uiso 1 1 calc R U . . .
C17 C 0.2574(19) 0.5003(6) 0.6026(15) 0.046(3) Uani 1 1 d . . . . .
C29 C 0.5182(19) 0.3605(9) 0.7858(19) 0.062(4) Uani 1 1 d . . . . .
H29A H 0.464382 0.395203 0.772435 0.074 Uiso 1 1 calc R U . . .
H29B H 0.438019 0.332396 0.760395 0.074 Uiso 1 1 calc R U . . .
C28 C 0.614(2) 0.3572(9) 0.6939(18) 0.063(5) Uani 1 1 d . . . . .
H28A H 0.541889 0.352676 0.599764 0.076 Uiso 1 1 calc R U . . .
H28B H 0.680778 0.325246 0.718614 0.076 Uiso 1 1 calc R U . . .

loop_
_atom_site_aniso_label
_atom_site_aniso_U_11
_atom_site_aniso_U_22
_atom_site_aniso_U_33
_atom_site_aniso_U_23
_atom_site_aniso_U_13
_atom_site_aniso_U_12
Br1 0.0587(9) 0.0644(10) 0.0392(7) -0.0019(7) 0.0163(7) -0.0026(8)
Br4 0.0617(10) 0.0666(10) 0.0437(8) -0.0023(7) 0.0187(7) 0.0002(8)
Br2 0.0420(8) 0.0639(9) 0.0490(8) -0.0018(7) 0.0002(6) 0.0035(7)
Br3 0.0513(9) 0.0705(11) 0.0548(9) -0.0043(8) -0.0067(7) -0.0054(8)
Fe2 0.0278(9) 0.0434(10) 0.0360(10) -0.0016(8) 0.0110(8) -0.0023(8)
Fe1 0.0292(9) 0.0468(11) 0.0325(9) -0.0040(8) 0.0107(7) 0.0006(8)
S4 0.071(2) 0.0503(19) 0.0489(19) -0.0068(15) 0.0228(17) 0.0057(18)
S1 0.051(2) 0.098(4) 0.113(5) 0.031(4) 0.031(3) -0.013(3)
S2 0.133(5) 0.087(4) 0.087(4) -0.041(3) 0.070(4) -0.050(4)
S3 0.048(2) 0.095(4) 0.127(5) -0.042(4) 0.028(3) 0.010(3)
N2 0.034(5) 0.052(6) 0.029(5) 0.000(5) 0.007(4) -0.005(5)
N24 0.040(6) 0.036(5) 0.044(6) -0.001(4) 0.018(5) 0.000(5)
N4 0.031(5) 0.045(6) 0.028(4) -0.002(4) 0.009(4) 0.002(4)
N22 0.043(6) 0.052(6) 0.024(5) 0.008(5) 0.003(4) 0.005(5)
N21 0.033(5) 0.051(6) 0.037(6) -0.005(5) 0.016(5) -0.006(5)
N1 0.043(6) 0.042(6) 0.041(6) 0.001(5) 0.017(5) 0.002(5)
N23 0.024(5) 0.049(6) 0.053(7) -0.006(5) 0.013(5) -0.005(4)
C11 0.039(5) 0.038(6) 0.027(5) -0.006(5) 0.012(4) -0.006(5)
C2 0.048(8) 0.038(7) 0.048(8) -0.009(6) -0.003(6) 0.011(6)
C15 0.045(6) 0.053(7) 0.027(5) 0.000(5) 0.016(5) 0.002(6)
C1 0.040(6) 0.042(6) 0.034(6) -0.010(5) 0.009(5) 0.001(5)
C31 0.034(6) 0.042(7) 0.052(8) -0.004(6) 0.019(6) -0.003(5)
N5 0.043(6) 0.041(6) 0.059(7) -0.004(5) 0.020(5) -0.008(5)
N3 0.043(6) 0.059(7) 0.027(5) -0.005(5) 0.004(5) -0.007(5)
C7 0.039(7) 0.094(13) 0.033(7) 0.001(8) -0.002(6) -0.015(8)
N26 0.043(6) 0.051(7) 0.066(8) -0.009(6) 0.030(6) 0.003(5)
C10 0.046(7) 0.037(6) 0.031(6) -0.002(5) 0.017(5) 0.003(5)
N25 0.055(8) 0.042(7) 0.071(8) 0.005(6) 0.033(7) 0.009(6)
C25 0.031(6) 0.045(7) 0.033(6) 0.002(5) 0.014(5) 0.001(5)
C34 0.055(8) 0.033(6) 0.049(7) 0.000(6) 0.029(7) -0.010(6)
C35 0.030(6) 0.042(6) 0.046(7) -0.006(5) 0.014(5) -0.003(5)
C26 0.033(6) 0.044(7) 0.034(6) 0.004(5) 0.011(5) -0.002(5)
C12 0.046(7) 0.049(8) 0.049(6) 0.006(6) 0.031(5) 0.003(6)
C23 0.042(7) 0.059(9) 0.054(8) 0.004(7) 0.022(6) 0.000(7)
C24 0.042(7) 0.057(8) 0.040(7) 0.004(6) 0.015(6) 0.000(6)
C14 0.032(5) 0.035(6) 0.046(6) -0.004(5) 0.012(5) -0.001(5)
C13 0.045(6) 0.055(8) 0.088(9) 0.030(8) 0.050(6) 0.029(7)
C16 0.043(7) 0.057(8) 0.035(6) 0.000(6) 0.013(6) 0.008(7)
C22 0.040(7) 0.042(7) 0.041(7) -0.009(6) -0.001(6) -0.001(6)
C6 0.033(6) 0.047(7) 0.045(7) 0.001(6) 0.012(5) 0.003(6)
C27 0.047(8) 0.077(11) 0.034(7) 0.013(7) -0.007(6) -0.009(8)
C33 0.053(9) 0.062(10) 0.062(9) 0.002(8) 0.036(8) -0.009(8)
C30 0.037(7) 0.041(7) 0.058(9) -0.002(6) 0.017(6) -0.007(6)
C8 0.058(9) 0.063(9) 0.033(7) 0.003(6) 0.006(6) -0.003(8)
C32 0.035(7) 0.055(8) 0.062(9) 0.004(7) 0.018(6) -0.012(6)
N6 0.062(9) 0.055(8) 0.103(13) 0.000(8) 0.049(9) 0.004(7)
C36 0.047(8) 0.038(7) 0.052(8) -0.008(6) 0.016(7) -0.012(6)
C21 0.032(6) 0.051(7) 0.031(6) -0.002(5) 0.011(5) -0.006(5)
C5 0.035(6) 0.043(6) 0.036(6) 0.004(5) 0.016(5) 0.010(5)
C37 0.029(6) 0.056(8) 0.044(7) -0.002(6) 0.016(5) -0.002(5)
C4 0.031(6) 0.048(7) 0.058(8) 0.006(6) 0.017(6) 0.011(6)
C3 0.054(8) 0.042(7) 0.041(7) 0.002(5) 0.024(6) 0.006(6)
C9 0.047(8) 0.065(9) 0.025(6) -0.013(6) 0.001(5) -0.012(7)
C17 0.057(8) 0.042(7) 0.049(8) 0.005(6) 0.031(7) 0.003(6)
C29 0.041(8) 0.073(11) 0.057(10) 0.010(8) 0.000(7) -0.009(8)
C28 0.044(8) 0.091(13) 0.048(8) -0.011(8) 0.009(7) -0.020(9)

loop_
_atom_type_symbol
_atom_type_description
_atom_type_scat_dispersion_real
_atom_type_scat_dispersion_imag
_atom_type_scat_source
C C 0.0181 0.0091 'International Tables Vol C Tables 4.2.6.8 and 6.1.1.4'
H H 0.0000 0.0000 'International Tables Vol C Tables 4.2.6.8 and 6.1.1.4'
Br Br -0.6763 1.2805 'International Tables Vol C Tables 4.2.6.8 and 6.1.1.4'
Fe Fe -1.1336 3.1974 'International Tables Vol C Tables 4.2.6.8 and 6.1.1.4'
N N 0.0311 0.0180 'International Tables Vol C Tables 4.2.6.8 and 6.1.1.4'
S S 0.3331 0.5567 'International Tables Vol C Tables 4.2.6.8 and 6.1.1.4'

loop_
_exptl_crystal_face_index_h
_exptl_crystal_face_index_k
_exptl_crystal_face_index_l
_exptl_crystal_face_perp_dist
0 -4 6 0.0210
0 4 -6 0.0209
0 -16 -1 0.0419
0 16 1 0.0381
5 8 -2 0.1000
-6 2 2 0.0715
4 -11 -2 0.0980

loop_
_geom_angle_atom_site_label_1
_geom_angle_atom_site_label_2
_geom_angle_atom_site_label_3
_geom_angle
_geom_angle_site_symmetry_1
_geom_angle_site_symmetry_3
_geom_angle_publ_flag
N22 Fe2 N24 165.2(5) . . ?
N22 Fe2 N21 75.4(4) . . ?
N21 Fe2 N24 118.7(4) . . ?
N23 Fe2 N24 75.6(5) . . ?
N23 Fe2 N22 90.1(5) . . ?
N23 Fe2 N21 165.3(5) . . ?
N26 Fe2 N24 90.6(5) . . ?
N26 Fe2 N22 94.4(5) . . ?
N26 Fe2 N21 88.2(5) . . ?
N26 Fe2 N23 95.7(5) . . ?
N26 Fe2 N25 166.8(6) . . ?
N25 Fe2 N24 87.9(5) . . ?
N25 Fe2 N22 90.2(5) . . ?
N25 Fe2 N21 81.0(5) . . ?
N25 Fe2 N23 96.6(5) . . ?
N2 Fe1 N4 165.7(4) . . ?
N2 Fe1 N1 76.6(4) . . ?
N2 Fe1 N3 89.9(5) . . ?
N4 Fe1 N1 117.5(4) . . ?
N5 Fe1 N2 96.6(5) . . ?
N5 Fe1 N4 82.3(5) . . ?
N5 Fe1 N1 88.8(5) . . ?
N5 Fe1 N3 89.4(5) . . ?
N5 Fe1 N6 171.4(6) . . ?
N3 Fe1 N4 75.9(4) . . ?
N3 Fe1 N1 166.1(5) . . ?
N6 Fe1 N2 91.7(6) . . ?
N6 Fe1 N4 89.2(5) . . ?
N6 Fe1 N1 95.0(6) . . ?
N6 Fe1 N3 88.7(6) . . ?
C7 N2 Fe1 125.9(10) . . ?
C6 N2 Fe1 115.2(9) . . ?
C6 N2 C7 118.9(13) . . ?
C31 N24 Fe2 111.6(10) . . ?
C35 N24 Fe2 129.8(9) . . ?
C35 N24 C31 118.6(12) . . ?
C11 N4 Fe1 113.4(9) . . ?
C15 N4 Fe1 128.4(8) . . ?
C15 N4 C11 117.4(11) . . ?
C26 N22 Fe2 115.5(9) . . ?
C26 N22 C27 118.8(12) . . ?
C27 N22 Fe2 124.9(10) . . ?
C25 N21 Fe2 110.9(9) . . ?
C21 N21 Fe2 129.0(9) . . ?
C21 N21 C25 119.8(11) . . ?
C1 N1 Fe1 128.9(9) . . ?
C1 N1 C5 120.7(12) . . ?
C5 N1 Fe1 110.3(9) . . ?
C30 N23 Fe2 116.4(11) . . ?
C30 N23 C29 118.9(13) . . ?
C29 N23 Fe2 124.7(10) . . ?
N4 C11 C10 114.4(11) . . ?
N4 C11 C12 124.9(13) . . ?
C12 C11 C10 120.7(12) . . ?
C1 C2 Br1 121.3(11) . . ?
C1 C2 C3 121.2(13) . . ?
C3 C2 Br1 117.3(11) . . ?
N4 C15 H15 119.3 . . ?
N4 C15 C14 121.4(11) . . ?
C14 C15 H15 119.3 . . ?
N1 C1 C2 120.8(13) . . ?
N1 C1 H1 119.6 . . ?
C2 C1 H1 119.6 . . ?
N24 C31 C30 115.8(13) . . ?
C32 C31 N24 121.2(14) . . ?
C32 C31 C30 122.9(13) . . ?
C16 N5 Fe1 159.6(12) . . ?
C10 N3 Fe1 113.9(9) . . ?
C10 N3 C9 120.1(12) . . ?
C9 N3 Fe1 125.9(10) . . ?
N2 C7 H7A 109.3 . . ?
N2 C7 H7B 109.3 . . ?
N2 C7 C8 111.4(12) . . ?
H7A C7 H7B 108.0 . . ?
C8 C7 H7A 109.3 . . ?
C8 C7 H7B 109.3 . . ?
C37 N26 Fe2 176.1(13) . . ?
C11 C10 H10 119.3 . . ?
N3 C10 C11 121.5(11) . . ?
N3 C10 H10 119.3 . . ?
C36 N25 Fe2 158.5(13) . . ?
N21 C25 C26 117.3(11) . . ?
N21 C25 C24 122.0(12) . . ?
C24 C25 C26 120.6(11) . . ?
C35 C34 Br4 117.7(11) . . ?
C33 C34 Br4 121.2(11) . . ?
C33 C34 C35 121.1(15) . . ?
N24 C35 C34 120.3(12) . . ?
N24 C35 H35 119.9 . . ?
C34 C35 H35 119.9 . . ?
N22 C26 C25 119.4(11) . . ?
N22 C26 H26 120.3 . . ?
C25 C26 H26 120.3 . . ?
C11 C12 H12 121.2 . . ?
C11 C12 C13 117.5(12) . . ?
C13 C12 H12 121.2 . . ?
C24 C23 H23 121.6 . . ?
C22 C23 H23 121.6 . . ?
C22 C23 C24 116.8(13) . . ?
C25 C24 C23 118.9(13) . . ?
C25 C24 H24 120.5 . . ?
C23 C24 H24 120.5 . . ?
C15 C14 Br2 118.8(10) . . ?
C13 C14 Br2 115.7(11) . . ?
C13 C14 C15 125.5(14) . . ?
C12 C13 H13 123.3 . . ?
C14 C13 C12 113.3(12) . . ?
C14 C13 H13 123.3 . . ?
N5 C16 S1 177.4(14) . . ?
C23 C22 Br3 120.1(12) . . ?
C23 C22 C21 123.0(13) . . ?
C21 C22 Br3 116.8(11) . . ?
N2 C6 H6 119.6 . . ?
N2 C6 C5 120.8(12) . . ?
C5 C6 H6 119.6 . . ?
N22 C27 H27A 108.8 . . ?
N22 C27 H27B 108.8 . . ?
N22 C27 C28 113.8(14) . . ?
H27A C27 H27B 107.7 . . ?
C28 C27 H27A 108.8 . . ?
C28 C27 H27B 108.8 . . ?
C34 C33 H33 120.3 . . ?
C34 C33 C32 119.4(14) . . ?
C32 C33 H33 120.3 . . ?
N23 C30 C31 120.5(13) . . ?
N23 C30 H30 119.7 . . ?
C31 C30 H30 119.7 . . ?
C7 C8 H8A 108.3 . . ?
C7 C8 H8B 108.3 . . ?
C7 C8 C9 115.8(15) . . ?
H8A C8 H8B 107.4 . . ?
C9 C8 H8A 108.3 . . ?
C9 C8 H8B 108.3 . . ?
C31 C32 H32 120.3 . . ?
C33 C32 C31 119.4(14) . . ?
C33 C32 H32 120.3 . . ?
C17 N6 Fe1 146.9(16) . . ?
N25 C36 S3 178.8(15) . . ?
N21 C21 C22 119.2(12) . . ?
N21 C21 H21 120.4 . . ?
C22 C21 H21 120.4 . . ?
N1 C5 C6 117.2(11) . . ?
N1 C5 C4 121.1(13) . . ?
C4 C5 C6 121.8(12) . . ?
N26 C37 S4 176.9(15) . . ?
C5 C4 H4 120.7 . . ?
C5 C4 C3 118.6(12) . . ?
C3 C4 H4 120.7 . . ?
C2 C3 C4 117.3(12) . . ?
C2 C3 H3 121.3 . . ?
C4 C3 H3 121.3 . . ?
N3 C9 C8 110.9(12) . . ?
N3 C9 H9A 109.5 . . ?
N3 C9 H9B 109.5 . . ?
C8 C9 H9A 109.5 . . ?
C8 C9 H9B 109.5 . . ?
H9A C9 H9B 108.1 . . ?
N6 C17 S2 176.1(15) . . ?
N23 C29 H29A 109.2 . . ?
N23 C29 H29B 109.2 . . ?
N23 C29 C28 111.9(14) . . ?
H29A C29 H29B 107.9 . . ?
C28 C29 H29A 109.2 . . ?
C28 C29 H29B 109.2 . . ?
C27 C28 H28A 108.6 . . ?
C27 C28 H28B 108.6 . . ?
C29 C28 C27 114.5(17) . . ?
C29 C28 H28A 108.6 . . ?
C29 C28 H28B 108.6 . . ?
H28A C28 H28B 107.6 . . ?

loop_
_geom_bond_atom_site_label_1
_geom_bond_atom_site_label_2
_geom_bond_distance
_geom_bond_site_symmetry_2
_geom_bond_publ_flag
Br1 C2 1.895(15) . ?
Br4 C34 1.906(16) . ?
Br2 C14 1.871(14) . ?
Br3 C22 1.916(14) . ?
Fe2 N24 2.253(11) . ?
Fe2 N22 2.158(11) . ?
Fe2 N21 2.248(11) . ?
Fe2 N23 2.156(11) . ?
Fe2 N26 2.076(13) . ?
Fe2 N25 2.107(13) . ?
Fe1 N2 2.149(12) . ?
Fe1 N4 2.226(11) . ?
Fe1 N1 2.233(12) . ?
Fe1 N5 2.113(12) . ?
Fe1 N3 2.158(12) . ?
Fe1 N6 2.118(16) . ?
S4 C37 1.617(15) . ?
S1 C16 1.594(17) . ?
S2 C17 1.615(16) . ?
S3 C36 1.637(17) . ?
N2 C7 1.462(17) . ?
N2 C6 1.258(19) . ?
N24 C31 1.377(19) . ?
N24 C35 1.330(19) . ?
N4 C11 1.335(16) . ?
N4 C15 1.330(17) . ?
N22 C26 1.261(17) . ?
N22 C27 1.449(17) . ?
N21 C25 1.339(17) . ?
N21 C21 1.313(18) . ?
N1 C1 1.309(18) . ?
N1 C5 1.367(18) . ?
N23 C30 1.27(2) . ?
N23 C29 1.50(2) . ?
C11 C10 1.474(18) . ?
C11 C12 1.342(19) . ?
C2 C1 1.39(2) . ?
C2 C3 1.39(2) . ?
C15 H15 0.9300 . ?
C15 C14 1.392(18) . ?
C1 H1 0.9300 . ?
C31 C30 1.45(2) . ?
C31 C32 1.37(2) . ?
N5 C16 1.15(2) . ?
N3 C10 1.279(19) . ?
N3 C9 1.467(17) . ?
C7 H7A 0.9700 . ?
C7 H7B 0.9700 . ?
C7 C8 1.52(2) . ?
N26 C37 1.16(2) . ?
C10 H10 0.9300 . ?
N25 C36 1.13(2) . ?
C25 C26 1.460(18) . ?
C25 C24 1.386(19) . ?
C34 C35 1.393(19) . ?
C34 C33 1.34(2) . ?
C35 H35 0.9300 . ?
C26 H26 0.9300 . ?
C12 H12 0.9300 . ?
C12 C13 1.54(3) . ?
C23 H23 0.9300 . ?
C23 C24 1.40(2) . ?
C23 C22 1.32(2) . ?
C24 H24 0.9300 . ?
C14 C13 1.28(2) . ?
C13 H13 0.9300 . ?
C22 C21 1.417(19) . ?
C6 H6 0.9300 . ?
C6 C5 1.45(2) . ?
C27 H27A 0.9700 . ?
C27 H27B 0.9700 . ?
C27 C28 1.51(3) . ?
C33 H33 0.9300 . ?
C33 C32 1.36(2) . ?
C30 H30 0.9300 . ?
C8 H8A 0.9700 . ?
C8 H8B 0.9700 . ?
C8 C9 1.53(2) . ?
C32 H32 0.9300 . ?
N6 C17 1.14(2) . ?
C21 H21 0.9300 . ?
C5 C4 1.40(2) . ?
C4 H4 0.9300 . ?
C4 C3 1.41(2) . ?
C3 H3 0.9300 . ?
C9 H9A 0.9700 . ?
C9 H9B 0.9700 . ?
C29 H29A 0.9700 . ?
C29 H29B 0.9700 . ?
C29 C28 1.51(3) . ?
C28 H28A 0.9700 . ?
C28 H28B 0.9700 . ?

loop_
_geom_torsion_atom_site_label_1
_geom_torsion_atom_site_label_2
_geom_torsion_atom_site_label_3
_geom_torsion_atom_site_label_4
_geom_torsion
_geom_torsion_site_symmetry_1
_geom_torsion_site_symmetry_2
_geom_torsion_site_symmetry_3
_geom_torsion_site_symmetry_4
_geom_torsion_publ_flag
Br1 C2 C1 N1 -178.1(11) . . . . ?
Br1 C2 C3 C4 179.1(11) . . . . ?
Br4 C34 C35 N24 175.9(10) . . . . ?
Br4 C34 C33 C32 -176.4(13) . . . . ?
Br2 C14 C13 C12 -178.5(10) . . . . ?
Br3 C22 C21 N21 -178.9(11) . . . . ?
Fe2 N24 C31 C30 3.0(15) . . . . ?
Fe2 N24 C31 C32 179.5(12) . . . . ?
Fe2 N24 C35 C34 -178.8(9) . . . . ?
Fe2 N22 C26 C25 -10.4(17) . . . . ?
Fe2 N22 C27 C28 -34(2) . . . . ?
Fe2 N21 C25 C26 7.1(15) . . . . ?
Fe2 N21 C25 C24 -174.9(12) . . . . ?
Fe2 N21 C21 C22 173.4(10) . . . . ?
Fe2 N23 C30 C31 3.6(19) . . . . ?
Fe2 N23 C29 C28 34(2) . . . . ?
Fe1 N2 C7 C8 -34(2) . . . . ?
Fe1 N2 C6 C5 0.8(18) . . . . ?
Fe1 N4 C11 C10 -7.5(14) . . . . ?
Fe1 N4 C11 C12 170.2(12) . . . . ?
Fe1 N4 C15 C14 -167.4(10) . . . . ?
Fe1 N1 C1 C2 171.4(11) . . . . ?
Fe1 N1 C5 C6 1.3(15) . . . . ?
Fe1 N1 C5 C4 -177.0(11) . . . . ?
Fe1 N3 C10 C11 7.4(17) . . . . ?
Fe1 N3 C9 C8 34.1(18) . . . . ?
N2 C7 C8 C9 73(2) . . . . ?
N2 C6 C5 N1 -1(2) . . . . ?
N2 C6 C5 C4 176.8(14) . . . . ?
N24 C31 C30 N23 -5(2) . . . . ?
N24 C31 C32 C33 1(2) . . . . ?
N4 C11 C10 N3 0(2) . . . . ?
N4 C11 C12 C13 -1(2) . . . . ?
N4 C15 C14 Br2 177.0(11) . . . . ?
N4 C15 C14 C13 -1(2) . . . . ?
N22 C27 C28 C29 73(2) . . . . ?
N21 C25 C26 N22 2(2) . . . . ?
N21 C25 C24 C23 2(2) . . . . ?
N1 C5 C4 C3 2(2) . . . . ?
N23 C29 C28 C27 -72(2) . . . . ?
C11 N4 C15 C14 1(2) . . . . ?
C11 C12 C13 C14 2(2) . . . . ?
C15 N4 C11 C10 -177.8(12) . . . . ?
C15 N4 C11 C12 0(2) . . . . ?
C15 C14 C13 C12 -1(2) . . . . ?
C1 N1 C5 C6 177.7(13) . . . . ?
C1 N1 C5 C4 -1(2) . . . . ?
C1 C2 C3 C4 -7(2) . . . . ?
C31 N24 C35 C34 1.9(19) . . . . ?
C7 N2 C6 C5 179.9(15) . . . . ?
C7 C8 C9 N3 -72.6(17) . . . . ?
C10 C11 C12 C13 176.2(12) . . . . ?
C10 N3 C9 C8 -140.8(14) . . . . ?
C25 N21 C21 C22 0(2) . . . . ?
C34 C33 C32 C31 -1(3) . . . . ?
C35 N24 C31 C30 -177.6(12) . . . . ?
C35 N24 C31 C32 -1(2) . . . . ?
C35 C34 C33 C32 2(3) . . . . ?
C26 N22 C27 C28 135.9(16) . . . . ?
C26 C25 C24 C23 -179.8(14) . . . . ?
C12 C11 C10 N3 -177.6(14) . . . . ?
C23 C22 C21 N21 -2(2) . . . . ?
C24 C25 C26 N22 -176.2(14) . . . . ?
C24 C23 C22 Br3 -179.6(12) . . . . ?
C24 C23 C22 C21 3(2) . . . . ?
C22 C23 C24 C25 -4(2) . . . . ?
C6 N2 C7 C8 146.9(16) . . . . ?
C6 C5 C4 C3 -176.6(14) . . . . ?
C27 N22 C26 C25 178.9(15) . . . . ?
C33 C34 C35 N24 -2(2) . . . . ?
C30 N23 C29 C28 -144.4(16) . . . . ?
C30 C31 C32 C33 176.8(16) . . . . ?
C32 C31 C30 N23 179.0(15) . . . . ?
C21 N21 C25 C26 -178.6(13) . . . . ?
C21 N21 C25 C24 -1(2) . . . . ?
C5 N1 C1 C2 -4(2) . . . . ?
C5 C4 C3 C2 2(2) . . . . ?
C3 C2 C1 N1 8(2) . . . . ?
C9 N3 C10 C11 -177.1(13) . . . . ?
C29 N23 C30 C31 -177.7(15) . . . . ?

loop_
_twin_individual_id
_twin_individual_mass_fraction_refined
1 0.504(13)
2 0.496(13)

loop_
_exptl_oxdiff_crystal_face_indexfrac_h
_exptl_oxdiff_crystal_face_indexfrac_k
_exptl_oxdiff_crystal_face_indexfrac_l
_exptl_oxdiff_crystal_face_x
_exptl_oxdiff_crystal_face_y
_exptl_oxdiff_crystal_face_z
-0.2290 -3.8686 6.2209 0.9955 -0.0249 0.0909
0.0844 3.6530 -6.1855 -0.9977 0.0251 -0.0627
-0.1340 -15.9433 -0.6349 0.0665 -0.8537 0.5165
-0.3889 15.9152 0.8430 -0.0701 0.8962 -0.4381
5.1122 7.7689 -1.7102 0.0036 -0.0088 -1.0000
-5.8124 2.0692 2.4153 -0.0502 0.6015 0.7973
4.2716 -10.9421 -2.1819 0.0767 -0.9532 -0.2925
